data_4026810
loop_
_publ_author_name
'Feifei Zhao'
'Xin Liu'
'Rui Qi'
'Daisy Zhang-Negrerie'
'Jianhui Huang'
'Yunfei Du'
'Kang Zhao'

_publ_section_title
;
 Synthesis of 2-(Trifluoromethyl)oxazoles from \b-Monosubstituted Enamines
 via PhI(OCOCF3)2-Mediated Trifluoroacetoxylation and Cyclization
;
_journal_name_full 'Journal of Organic Chemistry'
_journal_page_first 10338
_journal_page_last 10344
_journal_paper_doi 10.1021/jo202070h
_journal_volume 76
_journal_year 2011
_chemical_formula_moiety 'C12 H8 F3 N O3'
_chemical_formula_sum 'C12 H8 F3 N O3'
_chemical_formula_weight 271.19
_chemical_name_systematic
; 
 ? 
;
_space_group_IT_number 14
_symmetry_cell_setting monoclinic
_symmetry_space_group_name_Hall '-P 2ybc'
_symmetry_space_group_name_H-M 'P 1 21/c 1'
_atom_sites_solution_hydrogens geom
_atom_sites_solution_primary direct
_atom_sites_solution_secondary difmap
_audit_creation_method SHELXL-97
_cell_angle_alpha 90.00
_cell_angle_beta 126.37(2)
_cell_angle_gamma 90.00
_cell_formula_units_Z 4
_cell_length_a 10.925(2)
_cell_length_b 8.6147(17)
_cell_length_c 15.619(5)
_cell_measurement_reflns_used 2895
_cell_measurement_temperature 298(2)
_cell_measurement_theta_max 27.89
_cell_measurement_theta_min 2.35
_cell_volume 1183.6(6)
_computing_cell_refinement RAPID-AUTO
_computing_data_collection 'RAPID-AUTO (Rigaku, 1998)'
_computing_data_reduction 'CrystalStructure (Rigaku/MSC, 2002)'
_computing_molecular_graphics 'ORTEPII (Johnson, 1976)'
_computing_publication_material SHELXL97
_computing_structure_refinement 'SHELXL-97 (Sheldrick, 2008)'
_computing_structure_solution 'SHELXS-97 (Sheldrick, 2008)'
_diffrn_ambient_temperature 298(2)
_diffrn_measured_fraction_theta_full 0.997
_diffrn_measured_fraction_theta_max 0.997
_diffrn_measurement_device_type 'Rigaku/MSC Mercury CCD'
_diffrn_measurement_method \w
_diffrn_radiation_monochromator graphite
_diffrn_radiation_source 'fine-focus sealed tube'
_diffrn_radiation_type MoK\a
_diffrn_radiation_wavelength 0.71073
_diffrn_reflns_av_R_equivalents 0.0450
_diffrn_reflns_av_sigmaI/netI 0.0392
_diffrn_reflns_limit_h_max 13
_diffrn_reflns_limit_h_min -13
_diffrn_reflns_limit_k_max 10
_diffrn_reflns_limit_k_min -10
_diffrn_reflns_limit_l_max 19
_diffrn_reflns_limit_l_min -19
_diffrn_reflns_number 9723
_diffrn_reflns_theta_full 26.00
_diffrn_reflns_theta_max 26.00
_diffrn_reflns_theta_min 3.02
_diffrn_standards_number 0
_exptl_absorpt_coefficient_mu 0.140
_exptl_absorpt_correction_T_max 0.9712
_exptl_absorpt_correction_T_min 0.9592
_exptl_absorpt_correction_type multi-scan
_exptl_absorpt_process_details '(Jacobson, 1998)'
_exptl_crystal_colour colorless
_exptl_crystal_density_diffrn 1.522
_exptl_crystal_description block
_exptl_crystal_F_000 552
_exptl_crystal_size_max 0.30
_exptl_crystal_size_mid 0.25
_exptl_crystal_size_min 0.21
_refine_diff_density_max 0.782
_refine_diff_density_min -0.406
_refine_diff_density_rms 0.066
_refine_ls_extinction_method none
_refine_ls_goodness_of_fit_ref 1.193
_refine_ls_hydrogen_treatment constr
_refine_ls_matrix_type full
_refine_ls_number_parameters 173
_refine_ls_number_reflns 2319
_refine_ls_number_restraints 18
_refine_ls_restrained_S_all 1.545
_refine_ls_R_factor_all 0.1304
_refine_ls_R_factor_gt 0.0756
_refine_ls_shift/su_max 0.000
_refine_ls_shift/su_mean 0.000
_refine_ls_structure_factor_coef Fsqd
_refine_ls_weighting_details 'calc w=1/[\s^2^(Fo^2^)+(0.0798P)^2^+0.8788P] where P=(Fo^2^+2Fc^2^)/3'
_refine_ls_weighting_scheme calc
_refine_ls_wR_factor_gt 0.1941
_refine_ls_wR_factor_ref 0.2353
_reflns_number_gt 1182
_reflns_number_total 2319
_reflns_threshold_expression >2sigma(I)
_cod_data_source_file jo202070h_si_002.cif
_cod_data_source_block 1
_cod_original_cell_volume 1183.6(5)
_cod_original_sg_symbol_H-M 'P 21/c '
_cod_database_code 4026810

loop_
_symmetry_equiv_pos_as_xyz
'x, y, z'
'-x, y+1/2, -z+1/2'
'-x, -y, -z'
'x, -y-1/2, z-1/2'

loop_
_atom_site_label
_atom_site_type_symbol
_atom_site_fract_x
_atom_site_fract_y
_atom_site_fract_z
_atom_site_U_iso_or_equiv
_atom_site_adp_type
_atom_site_occupancy
_atom_site_symmetry_multiplicity
_atom_site_calc_flag
_atom_site_refinement_flags
F1 F 0.1986(6) 0.1986(8) 1.0970(5) 0.163(2) Uani 1 1 d U
F2 F 0.1189(5) 0.0192(6) 0.9899(4) 0.1284(17) Uani 1 1 d U
F3 F 0.0408(6) 0.2376(7) 0.9370(5) 0.161(2) Uani 1 1 d U
O1 O 0.3126(4) 0.0120(5) 0.7801(3) 0.0757(12) Uani 1 1 d .
O2 O 0.5415(5) 0.1162(5) 0.8550(4) 0.0903(14) Uani 1 1 d .
O3 O 0.2784(4) 0.1178(4) 0.9166(3) 0.0646(10) Uani 1 1 d .
N1 N 0.4069(5) 0.2712(5) 1.0585(4) 0.0643(12) Uani 1 1 d .
C1 C 0.6409(6) 0.3341(6) 1.0753(4) 0.0583(13) Uani 1 1 d .
C2 C 0.7462(6) 0.3049(7) 1.0555(5) 0.0748(17) Uani 1 1 d .
H2 H 0.7239 0.2338 1.0032 0.090 Uiso 1 1 calc R
C3 C 0.8850(7) 0.3810(8) 1.1130(6) 0.0857(19) Uani 1 1 d .
H3 H 0.9558 0.3587 1.0998 0.103 Uiso 1 1 calc R
C4 C 0.9191(6) 0.4875(8) 1.1881(5) 0.0816(18) Uani 1 1 d .
H4 H 1.0113 0.5403 1.2248 0.098 Uiso 1 1 calc R
C5 C 0.8169(7) 0.5166(8) 1.2095(5) 0.0863(19) Uani 1 1 d .
H5 H 0.8408 0.5878 1.2621 0.104 Uiso 1 1 calc R
C6 C 0.6780(6) 0.4413(7) 1.1537(5) 0.0732(16) Uani 1 1 d .
H6 H 0.6092 0.4626 1.1688 0.088 Uiso 1 1 calc R
C7 C 0.4930(6) 0.2550(6) 1.0186(4) 0.0588(13) Uani 1 1 d .
C8 C 0.4123(6) 0.1607(6) 0.9312(4) 0.0578(13) Uani 1 1 d .
C10 C 0.2868(6) 0.1902(6) 0.9956(5) 0.0650(15) Uani 1 1 d .
C12 C 0.4303(6) 0.0967(6) 0.8521(5) 0.0620(14) Uani 1 1 d .
C13 C 0.3227(8) -0.0645(8) 0.7016(5) 0.0883(19) Uani 1 1 d .
H13A H 0.4070 -0.1353 0.7368 0.132 Uiso 1 1 calc R
H13B H 0.3374 0.0119 0.6637 0.132 Uiso 1 1 calc R
H13C H 0.2305 -0.1207 0.6526 0.132 Uiso 1 1 calc R
C14 C 0.1628(8) 0.1619(8) 1.0058(7) 0.085(2) Uani 1 1 d .

loop_
_atom_site_aniso_label
_atom_site_aniso_U_11
_atom_site_aniso_U_22
_atom_site_aniso_U_33
_atom_site_aniso_U_23
_atom_site_aniso_U_13
_atom_site_aniso_U_12
F1 0.150(4) 0.253(5) 0.160(4) -0.057(4) 0.132(3) -0.062(3)
F2 0.115(3) 0.120(3) 0.201(4) -0.008(3) 0.122(3) -0.022(2)
F3 0.112(3) 0.193(4) 0.226(5) 0.071(4) 0.126(3) 0.040(3)
O1 0.079(3) 0.086(3) 0.080(3) -0.015(2) 0.056(2) -0.013(2)
O2 0.081(3) 0.122(4) 0.096(3) -0.027(3) 0.067(3) -0.023(3)
O3 0.064(2) 0.069(2) 0.078(3) -0.0063(19) 0.051(2) -0.0065(18)
N1 0.067(3) 0.070(3) 0.072(3) 0.000(2) 0.050(3) 0.001(2)
C1 0.056(3) 0.058(3) 0.065(4) 0.010(3) 0.039(3) 0.005(2)
C2 0.066(3) 0.076(4) 0.095(5) -0.009(3) 0.055(3) -0.006(3)
C3 0.069(4) 0.100(5) 0.101(5) -0.008(4) 0.057(4) -0.004(4)
C4 0.052(3) 0.096(4) 0.082(5) 0.003(4) 0.031(3) -0.008(3)
C5 0.078(4) 0.096(4) 0.082(5) -0.016(4) 0.046(4) -0.017(4)
C6 0.068(4) 0.083(4) 0.074(4) -0.007(3) 0.045(3) -0.003(3)
C7 0.063(3) 0.054(3) 0.074(4) 0.008(3) 0.048(3) 0.006(2)
C8 0.059(3) 0.055(3) 0.074(4) 0.005(3) 0.048(3) 0.001(2)
C10 0.065(3) 0.070(3) 0.077(4) -0.004(3) 0.051(3) -0.005(3)
C12 0.068(3) 0.062(3) 0.070(4) 0.004(3) 0.048(3) 0.001(3)
C13 0.096(5) 0.105(5) 0.081(5) -0.021(4) 0.062(4) -0.011(4)
C14 0.089(4) 0.090(5) 0.113(6) -0.014(4) 0.080(5) -0.011(4)

loop_
_atom_type_symbol
_atom_type_description
_atom_type_scat_dispersion_real
_atom_type_scat_dispersion_imag
_atom_type_scat_source
C C 0.0033 0.0016 'International Tables Vol C Tables 4.2.6.8 and 6.1.1.4'
H H 0.0000 0.0000 'International Tables Vol C Tables 4.2.6.8 and 6.1.1.4'
F F 0.0171 0.0103 'International Tables Vol C Tables 4.2.6.8 and 6.1.1.4'
N N 0.0061 0.0033 'International Tables Vol C Tables 4.2.6.8 and 6.1.1.4'
O O 0.0106 0.0060 'International Tables Vol C Tables 4.2.6.8 and 6.1.1.4'

loop_
_geom_angle_atom_site_label_1
_geom_angle_atom_site_label_2
_geom_angle_atom_site_label_3
_geom_angle
C12 O1 C13 116.6(4)
C10 O3 C8 103.6(4)
C10 N1 C7 104.8(5)
C6 C1 C2 118.2(5)
C6 C1 C7 118.7(5)
C2 C1 C7 123.0(5)
C3 C2 C1 120.4(6)
C3 C2 H2 119.8
C1 C2 H2 119.8
C4 C3 C2 120.9(6)
C4 C3 H3 119.5
C2 C3 H3 119.5
C3 C4 C5 119.4(6)
C3 C4 H4 120.3
C5 C4 H4 120.3
C4 C5 C6 120.7(6)
C4 C5 H5 119.6
C6 C5 H5 119.6
C1 C6 C5 120.3(6)
C1 C6 H6 119.8
C5 C6 H6 119.8
C8 C7 N1 107.2(4)
C8 C7 C1 134.7(5)
N1 C7 C1 118.1(5)
C7 C8 O3 108.3(4)
C7 C8 C12 137.2(5)
O3 C8 C12 114.5(5)
N1 C10 O3 116.1(4)
N1 C10 C14 126.6(5)
O3 C10 C14 117.3(5)
O2 C12 O1 124.3(5)
O2 C12 C8 123.6(5)
O1 C12 C8 112.1(4)
O1 C13 H13A 109.5
O1 C13 H13B 109.5
H13A C13 H13B 109.5
O1 C13 H13C 109.5
H13A C13 H13C 109.5
H13B C13 H13C 109.5
F2 C14 F3 103.9(7)
F2 C14 F1 106.6(7)
F3 C14 F1 106.7(6)
F2 C14 C10 113.4(5)
F3 C14 C10 112.8(6)
F1 C14 C10 112.8(6)

loop_
_geom_bond_atom_site_label_1
_geom_bond_atom_site_label_2
_geom_bond_distance
F1 C14 1.273(8)
F2 C14 1.289(7)
F3 C14 1.287(8)
O1 C12 1.318(7)
O1 C13 1.452(7)
O2 C12 1.200(6)
O3 C10 1.336(6)
O3 C8 1.391(5)
N1 C10 1.283(7)
N1 C7 1.409(6)
C1 C6 1.389(8)
C1 C2 1.380(7)
C1 C7 1.471(7)
C2 C3 1.386(8)
C2 H2 0.9300
C3 C4 1.357(9)
C3 H3 0.9300
C4 C5 1.365(8)
C4 H4 0.9300
C5 C6 1.383(8)
C5 H5 0.9300
C6 H6 0.9300
C7 C8 1.369(7)
C8 C12 1.469(7)
C10 C14 1.475(7)
C13 H13A 0.9600
C13 H13B 0.9600
C13 H13C 0.9600

loop_
_geom_torsion_atom_site_label_1
_geom_torsion_atom_site_label_2
_geom_torsion_atom_site_label_3
_geom_torsion_atom_site_label_4
_geom_torsion
C6 C1 C2 C3 0.1(9)
C7 C1 C2 C3 -178.7(6)
C1 C2 C3 C4 -1.3(10)
C2 C3 C4 C5 2.0(11)
C3 C4 C5 C6 -1.5(10)
C2 C1 C6 C5 0.3(9)
C7 C1 C6 C5 179.3(5)
C4 C5 C6 C1 0.3(10)
C10 N1 C7 C8 -0.1(6)
C10 N1 C7 C1 -179.3(5)
C6 C1 C7 C8 170.5(6)
C2 C1 C7 C8 -10.7(9)
C6 C1 C7 N1 -10.7(7)
C2 C1 C7 N1 168.1(5)
N1 C7 C8 O3 -0.2(6)
C1 C7 C8 O3 178.7(5)
N1 C7 C8 C12 179.4(6)
C1 C7 C8 C12 -1.7(11)
C10 O3 C8 C7 0.5(5)
C10 O3 C8 C12 -179.2(4)
C7 N1 C10 O3 0.5(6)
C7 N1 C10 C14 176.5(6)
C8 O3 C10 N1 -0.6(6)
C8 O3 C10 C14 -177.0(5)
C13 O1 C12 O2 1.6(8)
C13 O1 C12 C8 -176.5(5)
C7 C8 C12 O2 3.6(10)
O3 C8 C12 O2 -176.8(5)
C7 C8 C12 O1 -178.4(6)
O3 C8 C12 O1 1.3(6)
N1 C10 C14 F2 -135.4(7)
O3 C10 C14 F2 40.6(9)
N1 C10 C14 F3 106.9(8)
O3 C10 C14 F3 -77.1(8)
N1 C10 C14 F1 -14.1(10)
O3 C10 C14 F1 161.9(6)

loop_
_cod_related_entry_id
_cod_related_entry_database
_cod_related_entry_code
1 ChemSpider 29357550
